data_4025371
loop_
_publ_author_name
'Todd W. Hudnall'
'Eric J. Moorhead'
'Dmitry G. Gusev'
'Christopher W. Bielawski'

_publ_section_title
;
 N,N'-Diamidoketenimines via Coupling of Isocyanides to an N-Heterocyclic
 Carbene
;
_journal_name_full 'Journal of Organic Chemistry'
_journal_page_first 2763
_journal_page_last 2766
_journal_paper_doi 10.1021/jo100427g
_journal_volume 75
_journal_year 2010
_chemical_formula_moiety N,N-(Dipp)-2,4-Oxo-3,3-(Me2)-1-CN-(CH2-C6H5)
_chemical_formula_sum 'C38 H47 N3 O2'
_chemical_formula_weight 577.79
_chemical_name_common 6-KetoDipp-Benzylisocyanide
_chemical_name_systematic
; 
 ? 
;
_space_group_IT_number 14
_symmetry_cell_setting monoclinic
_symmetry_space_group_name_Hall '-P 2yn'
_symmetry_space_group_name_H-M 'P 1 21/n 1'
_atom_sites_solution_hydrogens geom
_atom_sites_solution_primary direct
_atom_sites_solution_secondary difmap
_audit_creation_method SHELXL-97
_cell_angle_alpha 90.00
_cell_angle_beta 113.27(3)
_cell_angle_gamma 90.00
_cell_formula_units_Z 4
_cell_length_a 17.700(4)
_cell_length_b 11.334(2)
_cell_length_c 18.171(4)
_cell_measurement_temperature 150(2)
_cell_volume 3348.8(14)
_computing_cell_refinement 'Collect software, Nonius B.V. 1998'
_computing_data_collection 'Collect software, Nonius B.V. 1998'
_computing_data_reduction 'DENZO and Scalepack (Otwinoski and Minor, 1997)'
_computing_structure_refinement 'SHELXL-97 (Sheldrick, 1997)'
_computing_structure_solution 'SHELXS-97 (Sheldrick, 1990)'
_diffrn_ambient_temperature 150(2)
_diffrn_measured_fraction_theta_full 0.999
_diffrn_measured_fraction_theta_max 0.999
_diffrn_measurement_device_type 'CCD area detector'
_diffrn_measurement_method 'omega scans'
_diffrn_radiation_monochromator graphite
_diffrn_radiation_source 'fine-focus sealed tube'
_diffrn_radiation_type MoK\a
_diffrn_radiation_wavelength 0.71073
_diffrn_reflns_av_R_equivalents 0.0188
_diffrn_reflns_av_sigmaI/netI 0.0346
_diffrn_reflns_limit_h_max 21
_diffrn_reflns_limit_h_min -20
_diffrn_reflns_limit_k_max 13
_diffrn_reflns_limit_k_min -11
_diffrn_reflns_limit_l_max 21
_diffrn_reflns_limit_l_min -21
_diffrn_reflns_number 9935
_diffrn_reflns_theta_full 25.00
_diffrn_reflns_theta_max 25.00
_diffrn_reflns_theta_min 2.07
_exptl_absorpt_coefficient_mu 0.070
_exptl_absorpt_correction_type none
_exptl_absorpt_process_details none
_exptl_crystal_colour orange
_exptl_crystal_density_diffrn 1.146
_exptl_crystal_density_method 'not measured'
_exptl_crystal_description block
_exptl_crystal_F_000 1248
_exptl_crystal_size_max .311
_exptl_crystal_size_mid .286
_exptl_crystal_size_min .220
_refine_diff_density_max 0.439
_refine_diff_density_min -0.339
_refine_diff_density_rms 0.099
_refine_ls_extinction_method none
_refine_ls_goodness_of_fit_ref 1.005
_refine_ls_hydrogen_treatment constr
_refine_ls_matrix_type full
_refine_ls_number_parameters 388
_refine_ls_number_reflns 5886
_refine_ls_number_restraints 0
_refine_ls_restrained_S_all 1.005
_refine_ls_R_factor_all 0.0606
_refine_ls_R_factor_gt 0.0462
_refine_ls_shift/su_max 0.000
_refine_ls_shift/su_mean 0.000
_refine_ls_structure_factor_coef Fsqd
_refine_ls_weighting_details 'calc w=1/[\s^2^(Fo^2^)+(0.0750P)^2^+1.0500P] where P=(Fo^2^+2Fc^2^)/3'
_refine_ls_weighting_scheme calc
_refine_ls_wR_factor_gt 0.1204
_refine_ls_wR_factor_ref 0.1330
_reflns_number_gt 4670
_reflns_number_total 5886
_reflns_threshold_expression >2sigma(I)
_cod_data_source_file jo100427g_si_003_2.cif
_cod_data_source_block 2b
_cod_depositor_comments
;
The following automatic conversions were performed:

'_symmetry_cell_setting' value 'Monoclinic' changed to 'monoclinic'
according to the built-in table from CIF Core dictionary named
'cif_core.dic' version 2.4.1 from 2010-06-29.

Automatic conversion script
Id: cif_fix_values 1646 2011-03-28 12:23:43Z adriana 
;
_cod_original_cell_volume 3348.9(12)
_cod_database_code 4025371

loop_
_symmetry_equiv_pos_as_xyz
'x, y, z'
'-x+1/2, y+1/2, -z+1/2'
'-x, -y, -z'
'x-1/2, -y-1/2, z-1/2'

loop_
_atom_site_label
_atom_site_type_symbol
_atom_site_fract_x
_atom_site_fract_y
_atom_site_fract_z
_atom_site_U_iso_or_equiv
_atom_site_adp_type
_atom_site_occupancy
_atom_site_symmetry_multiplicity
_atom_site_calc_flag
_atom_site_refinement_flags
_atom_site_disorder_assembly
_atom_site_disorder_group
N1 N 0.43441(7) 0.42709(11) 0.19110(7) 0.0235(3) Uani 1 1 d . . .
O1 O 0.31121(7) 0.45246(10) 0.08943(7) 0.0400(3) Uani 1 1 d . . .
C1 C 0.50469(9) 0.35782(13) 0.23281(9) 0.0250(3) Uani 1 1 d . . .
N2 N 0.49601(8) 0.23359(11) 0.22462(7) 0.0251(3) Uani 1 1 d . . .
O2 O 0.42629(7) 0.07135(10) 0.16194(7) 0.0394(3) Uani 1 1 d . . .
C2 C 0.57608(10) 0.40485(14) 0.27816(10) 0.0324(4) Uani 1 1 d . . .
N3 N 0.64497(9) 0.44423(12) 0.31942(8) 0.0362(3) Uani 1 1 d . . .
C3 C 0.36723(9) 0.38640(14) 0.12796(9) 0.0270(3) Uani 1 1 d . . .
C4 C 0.36308(9) 0.25555(13) 0.10837(9) 0.0259(3) Uani 1 1 d . . .
C5 C 0.43041(10) 0.17882(14) 0.16703(9) 0.0277(4) Uani 1 1 d . . .
C6 C 0.36818(11) 0.24179(15) 0.02618(10) 0.0360(4) Uani 1 1 d . . .
H6A H 0.4206 0.2697 0.0294 0.054 Uiso 1 1 calc R . .
H6B H 0.3252 0.2870 -0.0131 0.054 Uiso 1 1 calc R . .
H6C H 0.3620 0.1601 0.0110 0.054 Uiso 1 1 calc R . .
C7 C 0.27962(10) 0.21137(16) 0.10435(11) 0.0375(4) Uani 1 1 d . . .
H7A H 0.2771 0.2204 0.1559 0.056 Uiso 1 1 calc R . .
H7B H 0.2731 0.1296 0.0894 0.056 Uiso 1 1 calc R . .
H7C H 0.2364 0.2565 0.0653 0.056 Uiso 1 1 calc R . .
C8 C 0.67109(12) 0.45203(16) 0.40696(10) 0.0437(5) Uani 1 1 d . . .
H8A H 0.7224 0.4093 0.4325 0.052 Uiso 1 1 calc R . .
H8B H 0.6302 0.4134 0.4217 0.052 Uiso 1 1 calc R . .
C9 C 0.68299(10) 0.57629(15) 0.43897(9) 0.0321(4) Uani 1 1 d . . .
C10 C 0.75054(10) 0.60532(16) 0.50812(10) 0.0355(4) Uani 1 1 d . . .
H10A H 0.7914 0.5495 0.5323 0.043 Uiso 1 1 calc R . .
C11 C 0.75750(11) 0.71678(16) 0.54129(10) 0.0396(4) Uani 1 1 d . . .
H11A H 0.8025 0.7350 0.5881 0.048 Uiso 1 1 calc R . .
C12 C 0.69823(12) 0.80069(16) 0.50547(11) 0.0426(4) Uani 1 1 d . . .
H12A H 0.7030 0.8755 0.5280 0.051 Uiso 1 1 calc R . .
C13 C 0.63158(12) 0.77336(16) 0.43591(11) 0.0438(5) Uani 1 1 d . . .
H13A H 0.5918 0.8303 0.4111 0.053 Uiso 1 1 calc R . .
C14 C 0.62385(11) 0.66203(15) 0.40314(10) 0.0374(4) Uani 1 1 d . . .
H14A H 0.5785 0.6442 0.3565 0.045 Uiso 1 1 calc R . .
C15 C 0.43593(9) 0.54987(13) 0.21427(9) 0.0263(3) Uani 1 1 d . . .
C16 C 0.40286(10) 0.57734(15) 0.27040(9) 0.0325(4) Uani 1 1 d . . .
C17 C 0.40131(11) 0.69623(16) 0.28930(11) 0.0432(5) Uani 1 1 d . . .
H17A H 0.3790 0.7184 0.3258 0.052 Uiso 1 1 calc R . .
C18 C 0.43225(12) 0.78142(16) 0.25482(12) 0.0483(5) Uani 1 1 d . . .
H18A H 0.4302 0.8603 0.2681 0.058 Uiso 1 1 calc R . .
C19 C 0.46626(11) 0.75125(15) 0.20080(11) 0.0430(5) Uani 1 1 d . . .
H19A H 0.4880 0.8098 0.1790 0.052 Uiso 1 1 calc R . .
C20 C 0.46835(10) 0.63382(14) 0.17854(10) 0.0326(4) Uani 1 1 d . . .
C21 C 0.36860(11) 0.48260(17) 0.30768(10) 0.0393(4) Uani 1 1 d . . .
H21A H 0.3884 0.4064 0.2970 0.047 Uiso 1 1 calc R . .
C22 C 0.39910(13) 0.4954(2) 0.39858(11) 0.0574(6) Uani 1 1 d . . .
H22A H 0.4581 0.4972 0.4217 0.086 Uiso 1 1 calc R . .
H22B H 0.3801 0.4297 0.4200 0.086 Uiso 1 1 calc R . .
H22C H 0.3782 0.5674 0.4112 0.086 Uiso 1 1 calc R . .
C23 C 0.27464(12) 0.4794(2) 0.26875(12) 0.0539(5) Uani 1 1 d . . .
H23A H 0.2569 0.4713 0.2118 0.081 Uiso 1 1 calc R . .
H23B H 0.2530 0.5513 0.2806 0.081 Uiso 1 1 calc R . .
H23C H 0.2550 0.4136 0.2894 0.081 Uiso 1 1 calc R . .
C24 C 0.50261(11) 0.60036(16) 0.11738(11) 0.0403(4) Uani 1 1 d . . .
H24A H 0.5035 0.5140 0.1152 0.048 Uiso 1 1 calc R . .
C25 C 0.59070(13) 0.6432(3) 0.14147(13) 0.0682(7) Uani 1 1 d . . .
H25A H 0.6240 0.6144 0.1940 0.102 Uiso 1 1 calc R . .
H25B H 0.5916 0.7279 0.1417 0.102 Uiso 1 1 calc R . .
H25C H 0.6121 0.6143 0.1038 0.102 Uiso 1 1 calc R . .
C26 C 0.44726(12) 0.64414(19) 0.03388(11) 0.0492(5) Uani 1 1 d . . .
H26A H 0.3923 0.6158 0.0204 0.074 Uiso 1 1 calc R . .
H26B H 0.4676 0.6153 -0.0045 0.074 Uiso 1 1 calc R . .
H26C H 0.4471 0.7288 0.0333 0.074 Uiso 1 1 calc R . .
C27 C 0.56562(9) 0.16465(13) 0.27686(9) 0.0272(4) Uani 1 1 d . . .
C28 C 0.62374(10) 0.12727(14) 0.24750(10) 0.0306(4) Uani 1 1 d . . .
C29 C 0.69065(10) 0.06291(15) 0.29955(10) 0.0372(4) Uani 1 1 d . . .
H29A H 0.7296 0.0344 0.2816 0.045 Uiso 1 1 calc R . .
C30 C 0.69993(11) 0.04101(16) 0.37716(11) 0.0401(4) Uani 1 1 d . . .
H30A H 0.7454 -0.0011 0.4112 0.048 Uiso 1 1 calc R . .
C31 C 0.64225(11) 0.08108(15) 0.40516(10) 0.0366(4) Uani 1 1 d . . .
H31A H 0.6501 0.0666 0.4581 0.044 Uiso 1 1 calc R . .
C32 C 0.57283(10) 0.14256(13) 0.35556(9) 0.0295(4) Uani 1 1 d . . .
C33 C 0.61738(11) 0.15533(16) 0.16348(10) 0.0365(4) Uani 1 1 d . . .
H33A H 0.5683 0.2042 0.1374 0.044 Uiso 1 1 calc R . .
C34 C 0.60640(15) 0.04331(19) 0.11364(12) 0.0571(6) Uani 1 1 d . . .
H34A H 0.5594 0.0005 0.1131 0.086 Uiso 1 1 calc R . .
H34B H 0.6546 -0.0051 0.1367 0.086 Uiso 1 1 calc R . .
H34C H 0.5983 0.0641 0.0598 0.086 Uiso 1 1 calc R . .
C35 C 0.69189(12) 0.22688(19) 0.16616(12) 0.0495(5) Uani 1 1 d . . .
H35A H 0.6972 0.2966 0.1978 0.074 Uiso 1 1 calc R . .
H35B H 0.6844 0.2490 0.1127 0.074 Uiso 1 1 calc R . .
H35C H 0.7407 0.1799 0.1896 0.074 Uiso 1 1 calc R . .
C36 C 0.50684(11) 0.18056(15) 0.38421(10) 0.0341(4) Uani 1 1 d . . .
H36A H 0.4831 0.2542 0.3565 0.041 Uiso 1 1 calc R . .
C37 C 0.43790(13) 0.09007(19) 0.36114(13) 0.0532(5) Uani 1 1 d . . .
H37A H 0.4178 0.0749 0.3046 0.080 Uiso 1 1 calc R . .
H37B H 0.3940 0.1200 0.3742 0.080 Uiso 1 1 calc R . .
H37C H 0.4584 0.0181 0.3900 0.080 Uiso 1 1 calc R . .
C38 C 0.53894(13) 0.20490(19) 0.47379(11) 0.0473(5) Uani 1 1 d . . .
H38A H 0.5825 0.2620 0.4882 0.071 Uiso 1 1 calc R . .
H38B H 0.5595 0.1331 0.5028 0.071 Uiso 1 1 calc R . .
H38C H 0.4951 0.2350 0.4869 0.071 Uiso 1 1 calc R . .

loop_
_atom_site_aniso_label
_atom_site_aniso_U_11
_atom_site_aniso_U_22
_atom_site_aniso_U_33
_atom_site_aniso_U_23
_atom_site_aniso_U_13
_atom_site_aniso_U_12
N1 0.0221(7) 0.0229(6) 0.0230(6) 0.0001(5) 0.0061(5) 0.0010(5)
O1 0.0320(7) 0.0336(6) 0.0378(7) -0.0003(5) -0.0041(5) 0.0050(5)
C1 0.0252(8) 0.0248(8) 0.0228(7) 0.0001(6) 0.0070(7) 0.0008(6)
N2 0.0247(7) 0.0225(6) 0.0239(7) 0.0000(5) 0.0050(6) 0.0011(5)
O2 0.0410(7) 0.0254(6) 0.0409(7) -0.0017(5) 0.0045(6) -0.0027(5)
C2 0.0291(9) 0.0250(8) 0.0360(9) 0.0009(7) 0.0052(8) 0.0037(7)
N3 0.0305(8) 0.0330(8) 0.0364(8) 0.0004(6) 0.0038(6) 0.0007(6)
C3 0.0243(8) 0.0310(8) 0.0231(8) 0.0011(7) 0.0065(7) -0.0008(7)
C4 0.0250(8) 0.0274(8) 0.0231(8) -0.0008(6) 0.0071(6) -0.0036(6)
C5 0.0287(9) 0.0277(9) 0.0253(8) -0.0015(6) 0.0091(7) -0.0030(7)
C6 0.0404(10) 0.0399(10) 0.0271(9) -0.0003(7) 0.0128(8) -0.0010(8)
C7 0.0307(9) 0.0385(10) 0.0431(10) 0.0002(8) 0.0143(8) -0.0049(8)
C8 0.0441(11) 0.0377(10) 0.0337(9) 0.0020(8) -0.0015(8) 0.0028(8)
C9 0.0292(9) 0.0358(9) 0.0280(8) 0.0027(7) 0.0077(7) -0.0035(7)
C10 0.0313(9) 0.0395(10) 0.0299(9) 0.0057(7) 0.0059(7) -0.0021(8)
C11 0.0367(10) 0.0456(10) 0.0295(9) -0.0003(8) 0.0057(8) -0.0128(8)
C12 0.0465(11) 0.0361(10) 0.0411(10) -0.0051(8) 0.0129(9) -0.0090(8)
C13 0.0391(11) 0.0370(10) 0.0468(11) 0.0020(8) 0.0077(9) 0.0023(8)
C14 0.0294(9) 0.0394(10) 0.0336(9) 0.0011(8) 0.0018(7) -0.0018(8)
C15 0.0206(8) 0.0251(8) 0.0258(8) -0.0011(6) 0.0013(6) 0.0026(6)
C16 0.0240(8) 0.0394(9) 0.0268(8) -0.0045(7) 0.0021(7) 0.0077(7)
C17 0.0384(10) 0.0439(11) 0.0360(10) -0.0107(8) 0.0028(8) 0.0134(8)
C18 0.0469(12) 0.0297(9) 0.0454(11) -0.0108(8) -0.0063(9) 0.0064(8)
C19 0.0354(10) 0.0297(9) 0.0453(11) 0.0061(8) -0.0041(9) -0.0037(8)
C20 0.0245(9) 0.0303(9) 0.0329(9) 0.0053(7) 0.0005(7) 0.0003(7)
C21 0.0358(10) 0.0492(11) 0.0371(9) -0.0026(8) 0.0189(8) 0.0055(8)
C22 0.0463(12) 0.0883(17) 0.0389(11) 0.0012(11) 0.0184(9) 0.0015(11)
C23 0.0375(11) 0.0745(15) 0.0508(12) -0.0134(11) 0.0185(9) -0.0048(10)
C24 0.0375(10) 0.0400(10) 0.0439(10) 0.0147(8) 0.0166(8) 0.0019(8)
C25 0.0360(12) 0.112(2) 0.0530(13) 0.0334(13) 0.0138(10) -0.0003(12)
C26 0.0428(11) 0.0616(13) 0.0401(10) 0.0077(9) 0.0130(9) -0.0016(9)
C27 0.0263(8) 0.0220(8) 0.0276(8) 0.0008(6) 0.0046(7) -0.0002(6)
C28 0.0288(9) 0.0277(8) 0.0322(9) 0.0010(7) 0.0088(7) 0.0007(7)
C29 0.0297(9) 0.0372(10) 0.0419(10) 0.0044(8) 0.0111(8) 0.0066(7)
C30 0.0340(10) 0.0371(10) 0.0413(10) 0.0110(8) 0.0066(8) 0.0090(8)
C31 0.0391(10) 0.0344(9) 0.0300(9) 0.0078(7) 0.0069(8) 0.0039(8)
C32 0.0323(9) 0.0238(8) 0.0278(8) 0.0010(6) 0.0070(7) -0.0014(7)
C33 0.0338(10) 0.0414(10) 0.0334(9) 0.0038(7) 0.0123(8) 0.0074(8)
C34 0.0735(15) 0.0559(13) 0.0429(11) -0.0079(10) 0.0240(11) -0.0006(11)
C35 0.0452(12) 0.0633(13) 0.0428(11) 0.0089(10) 0.0204(9) -0.0001(10)
C36 0.0374(10) 0.0332(9) 0.0305(8) 0.0035(7) 0.0122(7) 0.0024(8)
C37 0.0463(12) 0.0650(13) 0.0527(12) -0.0152(10) 0.0244(10) -0.0137(10)
C38 0.0479(12) 0.0580(12) 0.0379(10) -0.0033(9) 0.0189(9) -0.0045(9)

loop_
_atom_type_symbol
_atom_type_description
_atom_type_scat_dispersion_real
_atom_type_scat_dispersion_imag
_atom_type_scat_source
C C 0.0033 0.0016 'International Tables Vol C Tables 4.2.6.8 and 6.1.1.4'
H H 0.0000 0.0000 'International Tables Vol C Tables 4.2.6.8 and 6.1.1.4'
N N 0.0061 0.0033 'International Tables Vol C Tables 4.2.6.8 and 6.1.1.4'
O O 0.0106 0.0060 'International Tables Vol C Tables 4.2.6.8 and 6.1.1.4'

loop_
_geom_angle_atom_site_label_1
_geom_angle_atom_site_label_2
_geom_angle_atom_site_label_3
_geom_angle
_geom_angle_site_symmetry_1
_geom_angle_site_symmetry_3
_geom_angle_publ_flag
C3 N1 C1 123.59(13) . . ?
C3 N1 C15 118.54(12) . . ?
C1 N1 C15 117.79(12) . . ?
C2 C1 N1 122.31(14) . . ?
C2 C1 N2 120.30(14) . . ?
N1 C1 N2 117.39(13) . . ?
C5 N2 C1 123.74(13) . . ?
C5 N2 C27 120.07(12) . . ?
C1 N2 C27 115.93(12) . . ?
N3 C2 C1 176.66(17) . . ?
C2 N3 C8 119.36(16) . . ?
O1 C3 N1 121.05(14) . . ?
O1 C3 C4 120.78(14) . . ?
N1 C3 C4 118.15(13) . . ?
C5 C4 C3 116.24(13) . . ?
C5 C4 C7 108.67(13) . . ?
C3 C4 C7 106.63(13) . . ?
C5 C4 C6 106.99(13) . . ?
C3 C4 C6 108.07(12) . . ?
C7 C4 C6 110.20(14) . . ?
O2 C5 N2 121.20(14) . . ?
O2 C5 C4 120.72(14) . . ?
N2 C5 C4 118.07(13) . . ?
C4 C6 H6A 109.5 . . ?
C4 C6 H6B 109.5 . . ?
H6A C6 H6B 109.5 . . ?
C4 C6 H6C 109.5 . . ?
H6A C6 H6C 109.5 . . ?
H6B C6 H6C 109.5 . . ?
C4 C7 H7A 109.5 . . ?
C4 C7 H7B 109.5 . . ?
H7A C7 H7B 109.5 . . ?
C4 C7 H7C 109.5 . . ?
H7A C7 H7C 109.5 . . ?
H7B C7 H7C 109.5 . . ?
N3 C8 C9 114.16(14) . . ?
N3 C8 H8A 108.7 . . ?
C9 C8 H8A 108.7 . . ?
N3 C8 H8B 108.7 . . ?
C9 C8 H8B 108.7 . . ?
H8A C8 H8B 107.6 . . ?
C14 C9 C10 118.59(16) . . ?
C14 C9 C8 120.60(15) . . ?
C10 C9 C8 120.66(15) . . ?
C11 C10 C9 120.46(16) . . ?
C11 C10 H10A 119.8 . . ?
C9 C10 H10A 119.8 . . ?
C12 C11 C10 120.36(16) . . ?
C12 C11 H11A 119.8 . . ?
C10 C11 H11A 119.8 . . ?
C11 C12 C13 119.63(17) . . ?
C11 C12 H12A 120.2 . . ?
C13 C12 H12A 120.2 . . ?
C14 C13 C12 120.25(17) . . ?
C14 C13 H13A 119.9 . . ?
C12 C13 H13A 119.9 . . ?
C13 C14 C9 120.70(16) . . ?
C13 C14 H14A 119.6 . . ?
C9 C14 H14A 119.6 . . ?
C20 C15 C16 123.72(15) . . ?
C20 C15 N1 118.85(14) . . ?
C16 C15 N1 117.42(14) . . ?
C17 C16 C15 116.75(16) . . ?
C17 C16 C21 121.59(16) . . ?
C15 C16 C21 121.64(15) . . ?
C18 C17 C16 121.06(18) . . ?
C18 C17 H17A 119.5 . . ?
C16 C17 H17A 119.5 . . ?
C17 C18 C19 120.85(17) . . ?
C17 C18 H18A 119.6 . . ?
C19 C18 H18A 119.6 . . ?
C18 C19 C20 120.70(17) . . ?
C18 C19 H19A 119.7 . . ?
C20 C19 H19A 119.7 . . ?
C19 C20 C15 116.89(16) . . ?
C19 C20 C24 121.13(16) . . ?
C15 C20 C24 121.96(15) . . ?
C16 C21 C22 112.46(16) . . ?
C16 C21 C23 111.32(16) . . ?
C22 C21 C23 110.94(15) . . ?
C16 C21 H21A 107.3 . . ?
C22 C21 H21A 107.3 . . ?
C23 C21 H21A 107.3 . . ?
C21 C22 H22A 109.5 . . ?
C21 C22 H22B 109.5 . . ?
H22A C22 H22B 109.5 . . ?
C21 C22 H22C 109.5 . . ?
H22A C22 H22C 109.5 . . ?
H22B C22 H22C 109.5 . . ?
C21 C23 H23A 109.5 . . ?
C21 C23 H23B 109.5 . . ?
H23A C23 H23B 109.5 . . ?
C21 C23 H23C 109.5 . . ?
H23A C23 H23C 109.5 . . ?
H23B C23 H23C 109.5 . . ?
C20 C24 C25 111.83(17) . . ?
C20 C24 C26 111.28(15) . . ?
C25 C24 C26 111.35(15) . . ?
C20 C24 H24A 107.4 . . ?
C25 C24 H24A 107.4 . . ?
C26 C24 H24A 107.4 . . ?
C24 C25 H25A 109.5 . . ?
C24 C25 H25B 109.5 . . ?
H25A C25 H25B 109.5 . . ?
C24 C25 H25C 109.5 . . ?
H25A C25 H25C 109.5 . . ?
H25B C25 H25C 109.5 . . ?
C24 C26 H26A 109.5 . . ?
C24 C26 H26B 109.5 . . ?
H26A C26 H26B 109.5 . . ?
C24 C26 H26C 109.5 . . ?
H26A C26 H26C 109.5 . . ?
H26B C26 H26C 109.5 . . ?
C28 C27 C32 123.28(14) . . ?
C28 C27 N2 118.42(13) . . ?
C32 C27 N2 118.25(14) . . ?
C29 C28 C27 117.09(15) . . ?
C29 C28 C33 119.79(15) . . ?
C27 C28 C33 123.11(14) . . ?
C30 C29 C28 120.99(16) . . ?
C30 C29 H29A 119.5 . . ?
C28 C29 H29A 119.5 . . ?
C29 C30 C31 120.70(16) . . ?
C29 C30 H30A 119.7 . . ?
C31 C30 H30A 119.7 . . ?
C30 C31 C32 121.14(16) . . ?
C30 C31 H31A 119.4 . . ?
C32 C31 H31A 119.4 . . ?
C31 C32 C27 116.76(15) . . ?
C31 C32 C36 121.53(14) . . ?
C27 C32 C36 121.69(14) . . ?
C28 C33 C34 111.31(15) . . ?
C28 C33 C35 110.96(15) . . ?
C34 C33 C35 111.42(16) . . ?
C28 C33 H33A 107.6 . . ?
C34 C33 H33A 107.6 . . ?
C35 C33 H33A 107.6 . . ?
C33 C34 H34A 109.5 . . ?
C33 C34 H34B 109.5 . . ?
H34A C34 H34B 109.5 . . ?
C33 C34 H34C 109.5 . . ?
H34A C34 H34C 109.5 . . ?
H34B C34 H34C 109.5 . . ?
C33 C35 H35A 109.5 . . ?
C33 C35 H35B 109.5 . . ?
H35A C35 H35B 109.5 . . ?
C33 C35 H35C 109.5 . . ?
H35A C35 H35C 109.5 . . ?
H35B C35 H35C 109.5 . . ?
C32 C36 C37 110.90(14) . . ?
C32 C36 C38 113.94(15) . . ?
C37 C36 C38 109.68(15) . . ?
C32 C36 H36A 107.3 . . ?
C37 C36 H36A 107.3 . . ?
C38 C36 H36A 107.3 . . ?
C36 C37 H37A 109.5 . . ?
C36 C37 H37B 109.5 . . ?
H37A C37 H37B 109.5 . . ?
C36 C37 H37C 109.5 . . ?
H37A C37 H37C 109.5 . . ?
H37B C37 H37C 109.5 . . ?
C36 C38 H38A 109.5 . . ?
C36 C38 H38B 109.5 . . ?
H38A C38 H38B 109.5 . . ?
C36 C38 H38C 109.5 . . ?
H38A C38 H38C 109.5 . . ?
H38B C38 H38C 109.5 . . ?

loop_
_geom_bond_atom_site_label_1
_geom_bond_atom_site_label_2
_geom_bond_distance
_geom_bond_site_symmetry_2
_geom_bond_publ_flag
N1 C3 1.366(2) . ?
N1 C1 1.412(2) . ?
N1 C15 1.4511(19) . ?
O1 C3 1.2187(19) . ?
C1 C2 1.318(2) . ?
C1 N2 1.4179(19) . ?
N2 C5 1.367(2) . ?
N2 C27 1.451(2) . ?
O2 C5 1.2216(19) . ?
C2 N3 1.235(2) . ?
N3 C8 1.473(2) . ?
C3 C4 1.520(2) . ?
C4 C5 1.520(2) . ?
C4 C7 1.534(2) . ?
C4 C6 1.539(2) . ?
C6 H6A 0.9600 . ?
C6 H6B 0.9600 . ?
C6 H6C 0.9600 . ?
C7 H7A 0.9600 . ?
C7 H7B 0.9600 . ?
C7 H7C 0.9600 . ?
C8 C9 1.507(2) . ?
C8 H8A 0.9700 . ?
C8 H8B 0.9700 . ?
C9 C14 1.388(2) . ?
C9 C10 1.389(2) . ?
C10 C11 1.384(3) . ?
C10 H10A 0.9300 . ?
C11 C12 1.375(3) . ?
C11 H11A 0.9300 . ?
C12 C13 1.381(3) . ?
C12 H12A 0.9300 . ?
C13 C14 1.379(3) . ?
C13 H13A 0.9300 . ?
C14 H14A 0.9300 . ?
C15 C20 1.397(2) . ?
C15 C16 1.397(2) . ?
C16 C17 1.394(2) . ?
C16 C21 1.518(3) . ?
C17 C18 1.377(3) . ?
C17 H17A 0.9300 . ?
C18 C19 1.382(3) . ?
C18 H18A 0.9300 . ?
C19 C20 1.396(2) . ?
C19 H19A 0.9300 . ?
C20 C24 1.510(3) . ?
C21 C22 1.528(3) . ?
C21 C23 1.529(3) . ?
C21 H21A 0.9800 . ?
C22 H22A 0.9600 . ?
C22 H22B 0.9600 . ?
C22 H22C 0.9600 . ?
C23 H23A 0.9600 . ?
C23 H23B 0.9600 . ?
C23 H23C 0.9600 . ?
C24 C25 1.523(3) . ?
C24 C26 1.528(3) . ?
C24 H24A 0.9800 . ?
C25 H25A 0.9600 . ?
C25 H25B 0.9600 . ?
C25 H25C 0.9600 . ?
C26 H26A 0.9600 . ?
C26 H26B 0.9600 . ?
C26 H26C 0.9600 . ?
C27 C28 1.399(2) . ?
C27 C32 1.407(2) . ?
C28 C29 1.394(2) . ?
C28 C33 1.520(2) . ?
C29 C30 1.376(3) . ?
C29 H29A 0.9300 . ?
C30 C31 1.385(3) . ?
C30 H30A 0.9300 . ?
C31 C32 1.390(2) . ?
C31 H31A 0.9300 . ?
C32 C36 1.517(2) . ?
C33 C34 1.527(3) . ?
C33 C35 1.532(3) . ?
C33 H33A 0.9800 . ?
C34 H34A 0.9600 . ?
C34 H34B 0.9600 . ?
C34 H34C 0.9600 . ?
C35 H35A 0.9600 . ?
C35 H35B 0.9600 . ?
C35 H35C 0.9600 . ?
C36 C37 1.521(3) . ?
C36 C38 1.522(2) . ?
C36 H36A 0.9800 . ?
C37 H37A 0.9600 . ?
C37 H37B 0.9600 . ?
C37 H37C 0.9600 . ?
C38 H38A 0.9600 . ?
C38 H38B 0.9600 . ?
C38 H38C 0.9600 . ?

loop_
_cod_related_entry_id
_cod_related_entry_database
_cod_related_entry_code
1 ChemSpider 30659182
